data_4064018
loop_
_publ_author_name
'Marwitz, Adam J. V.'
'Jenkins, Jesse T.'
'Zakharov, Lev N.'
'Liu, Shih-Yuan'

_publ_section_title
;
 Cationic 1,2-Azaborine Adducts of Trimethylphosphine, Triphenylphosphine
 oxide, and Pyridine-N-oxide.
;
_journal_issue 1
_journal_name_full Organometallics
_journal_page_first 52
_journal_page_last 54
_journal_paper_doi 10.1021/om101083p
_journal_volume 30
_journal_year 2011
_chemical_formula_sum 'C10 H18 B F3 N O3 P S'
_chemical_formula_weight 331.09
_chemical_name_systematic
;

 ?

;
_space_group_IT_number 2
_symmetry_cell_setting triclinic
_symmetry_space_group_name_Hall '-P 1'
_symmetry_space_group_name_H-M 'P -1'
_atom_sites_solution_hydrogens geom
_atom_sites_solution_primary direct
_atom_sites_solution_secondary difmap
_audit_creation_method SHELXLTL
_cell_angle_alpha 108.031(2)
_cell_angle_beta 106.341(2)
_cell_angle_gamma 90.357(2)
_cell_formula_units_Z 2
_cell_length_a 8.3208(13)
_cell_length_b 8.7590(13)
_cell_length_c 11.6164(17)
_cell_measurement_reflns_used 1903
_cell_measurement_temperature 173(2)
_cell_measurement_theta_max 26.20
_cell_measurement_theta_min 2.46
_cell_volume 768.5(2)
_computing_cell_refinement 'Bruker SMART'
_computing_data_collection 'Bruker SMART'
_computing_data_reduction 'Bruker SAINT'
_computing_molecular_graphics 'Bruker SHELXTL'
_computing_publication_material 'Bruker SHELXTL'
_computing_structure_refinement 'Bruker SHELXTL'
_computing_structure_solution 'Bruker SHELXTL'
_diffrn_ambient_temperature 173(2)
_diffrn_measured_fraction_theta_full 0.967
_diffrn_measured_fraction_theta_max 0.967
_diffrn_measurement_device_type 'CCD area detector'
_diffrn_measurement_method 'phi and omega scans'
_diffrn_radiation_monochromator graphite
_diffrn_radiation_source 'fine-focus sealed tube'
_diffrn_radiation_type MoK\a
_diffrn_radiation_wavelength 0.71073
_diffrn_reflns_av_R_equivalents 0.0249
_diffrn_reflns_av_sigmaI/netI 0.0426
_diffrn_reflns_limit_h_max 10
_diffrn_reflns_limit_h_min -10
_diffrn_reflns_limit_k_max 11
_diffrn_reflns_limit_k_min -11
_diffrn_reflns_limit_l_max 14
_diffrn_reflns_limit_l_min -14
_diffrn_reflns_number 7185
_diffrn_reflns_theta_full 27.00
_diffrn_reflns_theta_max 27.00
_diffrn_reflns_theta_min 1.93
_exptl_absorpt_coefficient_mu 0.350
_exptl_absorpt_correction_T_max 0.9526
_exptl_absorpt_correction_T_min 0.8784
_exptl_absorpt_correction_type multi-scan
_exptl_absorpt_process_details SADABS
_exptl_crystal_colour colorless
_exptl_crystal_density_diffrn 1.431
_exptl_crystal_density_method 'not measured'
_exptl_crystal_description block
_exptl_crystal_F_000 344
_exptl_crystal_size_max 0.38
_exptl_crystal_size_mid 0.16
_exptl_crystal_size_min 0.14
_refine_diff_density_max 0.394
_refine_diff_density_min -0.318
_refine_diff_density_rms 0.056
_refine_ls_extinction_method none
_refine_ls_goodness_of_fit_ref 1.020
_refine_ls_hydrogen_treatment refall
_refine_ls_matrix_type full
_refine_ls_number_parameters 253
_refine_ls_number_reflns 3253
_refine_ls_number_restraints 0
_refine_ls_restrained_S_all 1.020
_refine_ls_R_factor_all 0.0598
_refine_ls_R_factor_gt 0.0430
_refine_ls_shift/su_max 0.001
_refine_ls_shift/su_mean 0.000
_refine_ls_structure_factor_coef Fsqd
_refine_ls_weighting_details 'calc w=1/[\s^2^(Fo^2^)+(0.0472P)^2^+0.3413P] where P=(Fo^2^+2Fc^2^)/3'
_refine_ls_weighting_scheme calc
_refine_ls_wR_factor_gt 0.0949
_refine_ls_wR_factor_ref 0.1066
_reflns_number_gt 2579
_reflns_number_total 3253
_reflns_threshold_expression >2sigma(I)
_cod_data_source_file om101083p_si_002.cif
_cod_data_source_block liu29
_cod_depositor_comments
;
The following automatic conversions were performed:

'_symmetry_cell_setting' value 'Triclinic' changed to 'triclinic'
according to /home/saulius/struct/CIF-dictionaries/cif_core.dic
dictionary named 'cif_core.dic' version 2.4.1 from 2010-06-29.

Automatic conversion script
Id: cif_fix_values 1715 2011-07-08 13:25:40Z adriana 
;
_cod_original_sg_symbol_H-M P-1
_cod_database_code 4064018

loop_
_symmetry_equiv_pos_as_xyz
'x, y, z'
'-x, -y, -z'

loop_
_atom_site_label
_atom_site_type_symbol
_atom_site_fract_x
_atom_site_fract_y
_atom_site_fract_z
_atom_site_U_iso_or_equiv
_atom_site_adp_type
_atom_site_occupancy
_atom_site_symmetry_multiplicity
_atom_site_calc_flag
P1 P 0.56064(7) 0.83610(7) 0.70547(5) 0.02340(16) Uani 1 1 d
S1 S 0.13389(7) 0.69785(7) 0.30559(5) 0.02744(16) Uani 1 1 d
O1 O 0.1688(3) 0.8684(2) 0.33612(18) 0.0522(5) Uani 1 1 d
O2 O 0.0430(2) 0.6148(2) 0.17589(16) 0.0434(5) Uani 1 1 d
O3 O 0.2727(2) 0.6212(2) 0.36134(17) 0.0454(5) Uani 1 1 d
N1 N 0.7758(2) 0.8666(2) 0.96472(17) 0.0234(4) Uani 1 1 d
B1 B 0.6856(3) 0.9477(3) 0.8821(2) 0.0238(5) Uani 1 1 d
F1 F -0.1564(2) 0.7452(3) 0.34681(19) 0.0862(7) Uani 1 1 d
F2 F -0.0588(3) 0.5287(3) 0.3715(2) 0.0914(8) Uani 1 1 d
F3 F 0.0446(2) 0.7573(2) 0.51300(15) 0.0612(5) Uani 1 1 d
C1 C 0.8637(3) 0.9518(3) 1.0870(2) 0.0288(5) Uani 1 1 d
C2 C 0.8690(3) 1.1150(3) 1.1334(2) 0.0314(5) Uani 1 1 d
C3 C 0.7848(3) 1.2036(3) 1.0569(2) 0.0314(5) Uani 1 1 d
C4 C 0.6926(3) 1.1270(3) 0.9335(2) 0.0289(5) Uani 1 1 d
C5 C 0.7842(3) 0.6892(3) 0.9283(2) 0.0282(5) Uani 1 1 d
C6 C 0.6634(4) 0.6071(4) 0.9718(3) 0.0375(6) Uani 1 1 d
C7 C 0.4350(4) 0.9787(3) 0.6492(3) 0.0339(6) Uani 1 1 d
C8 C 0.4207(3) 0.6639(3) 0.6787(3) 0.0326(6) Uani 1 1 d
C9 C 0.6905(3) 0.7656(3) 0.6034(2) 0.0310(5) Uani 1 1 d
C10 C -0.0165(3) 0.6837(4) 0.3889(3) 0.0455(7) Uani 1 1 d
H1 H 0.918(3) 0.887(3) 1.135(2) 0.034(7) Uiso 1 1 d
H2 H 0.930(3) 1.165(3) 1.213(2) 0.031(7) Uiso 1 1 d
H3 H 0.798(3) 1.323(3) 1.092(2) 0.043(8) Uiso 1 1 d
H4 H 0.641(3) 1.194(3) 0.884(2) 0.035(7) Uiso 1 1 d
H5A H 0.761(3) 0.650(3) 0.837(2) 0.023(6) Uiso 1 1 d
H5B H 0.895(3) 0.670(3) 0.963(2) 0.022(6) Uiso 1 1 d
H6A H 0.687(4) 0.644(3) 1.062(3) 0.049(8) Uiso 1 1 d
H6B H 0.549(4) 0.627(3) 0.940(2) 0.040(7) Uiso 1 1 d
H6C H 0.671(4) 0.494(4) 0.942(3) 0.051(8) Uiso 1 1 d
H7A H 0.361(4) 1.015(3) 0.699(3) 0.050(8) Uiso 1 1 d
H7B H 0.372(4) 0.932(4) 0.565(3) 0.052(9) Uiso 1 1 d
H7C H 0.509(4) 1.074(4) 0.655(3) 0.048(8) Uiso 1 1 d
H8A H 0.347(4) 0.692(3) 0.731(3) 0.046(8) Uiso 1 1 d
H8B H 0.481(3) 0.582(3) 0.695(3) 0.043(8) Uiso 1 1 d
H8C H 0.352(4) 0.632(3) 0.595(3) 0.045(8) Uiso 1 1 d
H9A H 0.767(4) 0.847(4) 0.614(2) 0.041(8) Uiso 1 1 d
H9B H 0.751(4) 0.689(4) 0.627(3) 0.045(8) Uiso 1 1 d
H9C H 0.614(3) 0.725(3) 0.514(3) 0.045(8) Uiso 1 1 d

loop_
_atom_site_aniso_label
_atom_site_aniso_U_11
_atom_site_aniso_U_22
_atom_site_aniso_U_33
_atom_site_aniso_U_23
_atom_site_aniso_U_13
_atom_site_aniso_U_12
P1 0.0247(3) 0.0215(3) 0.0227(3) 0.0072(2) 0.0051(2) 0.0027(2)
S1 0.0289(3) 0.0260(3) 0.0251(3) 0.0076(2) 0.0052(2) 0.0037(2)
O1 0.0737(14) 0.0336(11) 0.0486(12) 0.0163(10) 0.0142(10) -0.0104(10)
O2 0.0512(11) 0.0416(12) 0.0259(9) 0.0053(8) 0.0000(8) 0.0124(9)
O3 0.0381(10) 0.0587(13) 0.0349(10) 0.0139(9) 0.0051(8) 0.0220(9)
N1 0.0251(9) 0.0218(10) 0.0244(9) 0.0089(8) 0.0074(8) 0.0041(8)
B1 0.0229(12) 0.0257(14) 0.0240(13) 0.0091(11) 0.0077(10) 0.0024(10)
F1 0.0406(10) 0.163(2) 0.0738(14) 0.0580(15) 0.0234(10) 0.0451(13)
F2 0.0863(15) 0.0963(18) 0.0951(16) 0.0519(14) 0.0102(12) -0.0455(13)
F3 0.0521(10) 0.1003(16) 0.0395(10) 0.0261(10) 0.0225(8) 0.0152(10)
C1 0.0277(12) 0.0341(14) 0.0258(12) 0.0130(11) 0.0060(9) 0.0058(10)
C2 0.0311(13) 0.0337(14) 0.0218(12) 0.0026(11) 0.0035(10) -0.0014(11)
C3 0.0345(13) 0.0234(13) 0.0328(13) 0.0034(11) 0.0109(10) 0.0027(11)
C4 0.0338(13) 0.0232(13) 0.0303(13) 0.0104(10) 0.0084(10) 0.0050(10)
C5 0.0299(13) 0.0233(13) 0.0319(13) 0.0123(10) 0.0061(10) 0.0077(10)
C6 0.0407(16) 0.0312(16) 0.0464(17) 0.0212(13) 0.0126(13) 0.0023(12)
C7 0.0361(14) 0.0301(15) 0.0300(14) 0.0103(12) 0.0007(12) 0.0054(12)
C8 0.0315(14) 0.0325(15) 0.0332(14) 0.0127(12) 0.0068(11) -0.0028(11)
C9 0.0360(14) 0.0289(14) 0.0288(13) 0.0072(11) 0.0131(11) 0.0016(12)
C10 0.0297(14) 0.067(2) 0.0436(16) 0.0284(15) 0.0059(12) 0.0030(14)

loop_
_atom_type_symbol
_atom_type_description
_atom_type_scat_dispersion_real
_atom_type_scat_dispersion_imag
_atom_type_scat_source
C C 0.0033 0.0016 'International Tables Vol C Tables 4.2.6.8 and 6.1.1.4'
H H 0.0000 0.0000 'International Tables Vol C Tables 4.2.6.8 and 6.1.1.4'
B B 0.0013 0.0007 'International Tables Vol C Tables 4.2.6.8 and 6.1.1.4'
N N 0.0061 0.0033 'International Tables Vol C Tables 4.2.6.8 and 6.1.1.4'
O O 0.0106 0.0060 'International Tables Vol C Tables 4.2.6.8 and 6.1.1.4'
F F 0.0171 0.0103 'International Tables Vol C Tables 4.2.6.8 and 6.1.1.4'
P P 0.1023 0.0942 'International Tables Vol C Tables 4.2.6.8 and 6.1.1.4'
S S 0.1246 0.1234 'International Tables Vol C Tables 4.2.6.8 and 6.1.1.4'

loop_
_geom_angle_atom_site_label_1
_geom_angle_atom_site_label_2
_geom_angle_atom_site_label_3
_geom_angle
C8 P1 C7 107.27(13)
C8 P1 C9 105.49(13)
C7 P1 C9 107.20(13)
C8 P1 B1 115.28(12)
C7 P1 B1 106.81(12)
C9 P1 B1 114.34(12)
O2 S1 O1 114.75(11)
O2 S1 O3 115.94(11)
O1 S1 O3 114.16(13)
O2 S1 C10 103.25(13)
O1 S1 C10 102.95(14)
O3 S1 C10 103.37(12)
C1 N1 B1 120.2(2)
C1 N1 C5 115.20(18)
B1 N1 C5 124.60(19)
N1 B1 C4 117.7(2)
N1 B1 P1 122.91(18)
C4 B1 P1 119.37(17)
C2 C1 N1 121.8(2)
C2 C1 H1 124.2(15)
N1 C1 H1 114.0(15)
C1 C2 C3 121.2(2)
C1 C2 H2 118.3(16)
C3 C2 H2 120.5(16)
C4 C3 C2 120.6(2)
C4 C3 H3 120.5(15)
C2 C3 H3 118.8(15)
C3 C4 B1 118.5(2)
C3 C4 H4 117.4(15)
B1 C4 H4 124.0(15)
N1 C5 C6 112.1(2)
N1 C5 H5A 106.7(13)
C6 C5 H5A 112.1(14)
N1 C5 H5B 108.6(14)
C6 C5 H5B 110.6(14)
H5A C5 H5B 106.6(19)
C5 C6 H6A 112.7(18)
C5 C6 H6B 112.9(16)
H6A C6 H6B 105(2)
C5 C6 H6C 108.2(18)
H6A C6 H6C 110(2)
H6B C6 H6C 108(2)
P1 C7 H7A 109.7(17)
P1 C7 H7B 110.8(18)
H7A C7 H7B 109(2)
P1 C7 H7C 110.6(15)
H7A C7 H7C 109(2)
H7B C7 H7C 108(2)
P1 C8 H8A 110.5(17)
P1 C8 H8B 110.2(18)
H8A C8 H8B 110(2)
P1 C8 H8C 108.3(17)
H8A C8 H8C 106(2)
H8B C8 H8C 111(2)
P1 C9 H9A 109.8(17)
P1 C9 H9B 109.4(18)
H9A C9 H9B 106(2)
P1 C9 H9C 107.4(15)
H9A C9 H9C 112(2)
H9B C9 H9C 113(2)
F1 C10 F3 108.2(3)
F1 C10 F2 107.1(2)
F3 C10 F2 107.1(2)
F1 C10 S1 111.80(19)
F3 C10 S1 112.46(19)
F2 C10 S1 109.9(2)

loop_
_geom_bond_atom_site_label_1
_geom_bond_atom_site_label_2
_geom_bond_distance
P1 C8 1.792(3)
P1 C7 1.794(2)
P1 C9 1.798(2)
P1 B1 1.947(3)
S1 O2 1.4299(17)
S1 O1 1.432(2)
S1 O3 1.4361(17)
S1 C10 1.809(3)
N1 C1 1.365(3)
N1 B1 1.419(3)
N1 C5 1.486(3)
B1 C4 1.492(3)
F1 C10 1.317(3)
F2 C10 1.339(4)
F3 C10 1.327(3)
C1 C2 1.358(3)
C1 H1 0.95(3)
C2 C3 1.402(3)
C2 H2 0.89(3)
C3 C4 1.368(3)
C3 H3 0.99(3)
C4 H4 0.96(3)
C5 C6 1.511(4)
C5 H5A 0.97(2)
C5 H5B 0.94(2)
C6 H6A 0.96(3)
C6 H6B 0.96(3)
C6 H6C 0.95(3)
C7 H7A 0.95(3)
C7 H7B 0.93(3)
C7 H7C 1.01(3)
C8 H8A 0.96(3)
C8 H8B 0.92(3)
C8 H8C 0.94(3)
C9 H9A 0.91(3)
C9 H9B 0.91(3)
C9 H9C 1.00(3)

loop_
_geom_torsion_atom_site_label_1
_geom_torsion_atom_site_label_2
_geom_torsion_atom_site_label_3
_geom_torsion_atom_site_label_4
_geom_torsion
C1 N1 B1 C4 0.7(3)
C5 N1 B1 C4 -179.1(2)
C1 N1 B1 P1 178.76(17)
C5 N1 B1 P1 -1.0(3)
C8 P1 B1 N1 49.6(2)
C7 P1 B1 N1 168.7(2)
C9 P1 B1 N1 -72.9(2)
C8 P1 B1 C4 -132.4(2)
C7 P1 B1 C4 -13.3(2)
C9 P1 B1 C4 105.1(2)
B1 N1 C1 C2 -0.5(3)
C5 N1 C1 C2 179.3(2)
N1 C1 C2 C3 -0.4(4)
C1 C2 C3 C4 1.0(4)
C2 C3 C4 B1 -0.7(4)
N1 B1 C4 C3 -0.1(3)
P1 B1 C4 C3 -178.25(18)
C1 N1 C5 C6 80.7(3)
B1 N1 C5 C6 -99.5(3)
O2 S1 C10 F1 -57.0(3)
O1 S1 C10 F1 62.7(2)
O3 S1 C10 F1 -178.2(2)
O2 S1 C10 F3 -179.1(2)
O1 S1 C10 F3 -59.3(2)
O3 S1 C10 F3 59.8(2)
O2 S1 C10 F2 61.7(2)
O1 S1 C10 F2 -178.57(18)
O3 S1 C10 F2 -59.5(2)

loop_
_cod_related_entry_id
_cod_related_entry_database
_cod_related_entry_code
1 ChemSpider 30659647
